data_7102471
loop_
_publ_author_name
'Tajima, Tomoyuki'
'Sasaki, Takayo'
'Sasamori, Takahiro'
'Takeda, Nobuhiro'
'Tokitoh, Norihiro'

_publ_section_title
;
 Thermal reactions of an overcrowded germacyclopropabenzene with group
 6 metal hexacarbonyl complexes [M(CO)6](M = Cr, Mo, and W): a novel
 mode of CO insertion leading to the formation of cyclic germoxycarbene
 metal complexes.
;
_journal_issue 4
_journal_name_full 'Chemical communications (Cambridge, England)'
_journal_page_first 402
_journal_page_last 403
_journal_paper_doi 10.1039/b314010e
_journal_year 2004
_chemical_formula_moiety 'C51 H80 O6 Ge1 Mo1 Si6'
_chemical_formula_sum 'C51 H80 Ge Mo O6 Si6'
_chemical_formula_weight 1126.22
_chemical_name_common 'Mo complex'
_chemical_name_systematic ?
_space_group_IT_number 2
_symmetry_cell_setting triclinic
_symmetry_space_group_name_Hall '-P 1'
_symmetry_space_group_name_H-M 'P -1'
_atom_sites_solution_hydrogens geom
_atom_sites_solution_primary direct
_atom_sites_solution_secondary difmap
_audit_creation_method SHELXL-97
_cell_angle_alpha 77.247(12)
_cell_angle_beta 71.363(11)
_cell_angle_gamma 84.446(14)
_cell_formula_units_Z 2
_cell_length_a 11.911(5)
_cell_length_b 13.826(6)
_cell_length_c 19.818(8)
_cell_measurement_temperature 103(2)
_cell_volume 3015(2)
_computing_cell_refinement CrystalClear
_computing_data_collection CrystalClear
_computing_data_reduction CrystalClear
_computing_structure_refinement 'SHELXL-97 (Sheldrick, 1997)'
_computing_structure_solution 'SHELXS-97 (Sheldrick, 1990)'
_diffrn_ambient_temperature 103(2)
_diffrn_measured_fraction_theta_full 0.980
_diffrn_measured_fraction_theta_max 0.980
_diffrn_measurement_device_type 'RIGAKU/MSC Meacury CCD'
_diffrn_measurement_method \w
_diffrn_radiation_monochromator graphite
_diffrn_radiation_source 'fine-focus sealed tube'
_diffrn_radiation_type MoK\a
_diffrn_radiation_wavelength 0.71070
_diffrn_reflns_av_R_equivalents 0.0499
_diffrn_reflns_av_sigmaI/netI 0.0893
_diffrn_reflns_limit_h_max 13
_diffrn_reflns_limit_h_min -14
_diffrn_reflns_limit_k_max 12
_diffrn_reflns_limit_k_min -16
_diffrn_reflns_limit_l_max 23
_diffrn_reflns_limit_l_min -23
_diffrn_reflns_number 20001
_diffrn_reflns_theta_full 25.00
_diffrn_reflns_theta_max 25.00
_diffrn_reflns_theta_min 3.26
_exptl_absorpt_coefficient_mu 0.867
_exptl_absorpt_correction_T_max 0.8457
_exptl_absorpt_correction_T_min 0.7512
_exptl_absorpt_correction_type multi-scan
_exptl_crystal_colour red
_exptl_crystal_density_diffrn 1.241
_exptl_crystal_density_method 'not measured'
_exptl_crystal_description prisum
_exptl_crystal_F_000 1184
_exptl_crystal_size_max 0.35
_exptl_crystal_size_mid 0.30
_exptl_crystal_size_min 0.20
_refine_diff_density_max 0.724
_refine_diff_density_min -0.654
_refine_diff_density_rms 0.091
_refine_ls_extinction_method none
_refine_ls_goodness_of_fit_ref 1.075
_refine_ls_hydrogen_treatment mixed
_refine_ls_matrix_type full
_refine_ls_number_parameters 586
_refine_ls_number_reflns 10414
_refine_ls_number_restraints 0
_refine_ls_restrained_S_all 1.075
_refine_ls_R_factor_all 0.0980
_refine_ls_R_factor_gt 0.0688
_refine_ls_shift/su_max 0.001
_refine_ls_shift/su_mean 0.000
_refine_ls_structure_factor_coef Fsqd
_refine_ls_weighting_details 'calc w=1/[\s^2^(Fo^2^)+(0.1000P)^2^+0.0000P] where P=(Fo^2^+2Fc^2^)/3'
_refine_ls_weighting_scheme calc
_refine_ls_wR_factor_gt 0.1623
_refine_ls_wR_factor_ref 0.1783
_reflns_number_gt 8307
_reflns_number_total 10414
_reflns_threshold_expression >2sigma(I)
_cod_data_source_file b314010e.txt
_cod_data_source_block mo
_cod_original_sg_symbol_H-M P-1
_cod_database_code 7102471

loop_
_symmetry_equiv_pos_as_xyz
'x, y, z'
'-x, -y, -z'

loop_
_atom_site_label
_atom_site_type_symbol
_atom_site_fract_x
_atom_site_fract_y
_atom_site_fract_z
_atom_site_U_iso_or_equiv
_atom_site_adp_type
_atom_site_occupancy
_atom_site_symmetry_multiplicity
_atom_site_calc_flag
_atom_site_refinement_flags
Ge1 Ge 0.73198(5) 0.35315(4) 0.83432(3) 0.01085(16) Uani 1 1 d .
C1 C 0.6439(5) 0.4763(4) 0.8458(3) 0.0162(12) Uani 1 1 d .
C2 C 0.5215(5) 0.4975(4) 0.8681(3) 0.0196(13) Uani 1 1 d .
H1 H 0.4671 0.4465 0.8777 0.024 Uiso 1 1 calc R
C3 C 0.4792(5) 0.5937(4) 0.8763(3) 0.0257(14) Uani 1 1 d .
H2 H 0.3964 0.6083 0.8908 0.031 Uiso 1 1 calc R
C4 C 0.5593(5) 0.6682(4) 0.8631(4) 0.0262(14) Uani 1 1 d .
H3 H 0.5308 0.7335 0.8684 0.031 Uiso 1 1 calc R
C5 C 0.6800(5) 0.6474(4) 0.8423(3) 0.0251(14) Uani 1 1 d .
H4 H 0.7337 0.6984 0.8341 0.030 Uiso 1 1 calc R
C6 C 0.7237(5) 0.5516(4) 0.8334(3) 0.0172(12) Uani 1 1 d .
C7 C 0.8527(5) 0.5235(4) 0.8114(3) 0.0150(12) Uani 1 1 d .
O1 O 0.8684(3) 0.4297(3) 0.8101(2) 0.0157(8) Uani 1 1 d .
Mo1 Mo 1.00432(4) 0.61762(4) 0.78744(3) 0.01845(16) Uani 1 1 d .
C8 C 1.1400(5) 0.7065(5) 0.7735(4) 0.0321(16) Uani 1 1 d .
O2 O 1.2147(4) 0.7566(4) 0.7676(4) 0.0558(17) Uani 1 1 d .
C9 C 1.0898(5) 0.5076(5) 0.8398(3) 0.0238(14) Uani 1 1 d .
O3 O 1.1448(4) 0.4489(4) 0.8680(3) 0.0407(12) Uani 1 1 d .
C10 C 0.9151(5) 0.6603(5) 0.8832(4) 0.0264(15) Uani 1 1 d .
O4 O 0.8640(4) 0.6809(4) 0.9377(3) 0.0473(14) Uani 1 1 d .
C11 C 0.9263(5) 0.7293(5) 0.7296(4) 0.0286(15) Uani 1 1 d .
O5 O 0.8868(4) 0.7924(3) 0.6946(3) 0.0368(12) Uani 1 1 d .
C12 C 1.0973(5) 0.5712(4) 0.6924(4) 0.0226(13) Uani 1 1 d .
O6 O 1.1528(4) 0.5492(3) 0.6395(2) 0.0287(10) Uani 1 1 d .
C13 C 0.7551(4) 0.2872(4) 0.7526(3) 0.0118(11) Uani 1 1 d .
C14 C 0.6972(4) 0.3231(4) 0.6989(3) 0.0109(11) Uani 1 1 d .
C15 C 0.6985(5) 0.2625(4) 0.6506(3) 0.0159(12) Uani 1 1 d .
H5 H 0.6579 0.2858 0.6156 0.019 Uiso 1 1 calc R
C16 C 0.7559(4) 0.1704(4) 0.6510(3) 0.0113(11) Uani 1 1 d .
C17 C 0.8202(4) 0.1411(4) 0.7004(3) 0.0126(11) Uani 1 1 d .
H6 H 0.8646 0.0802 0.6997 0.015 Uiso 1 1 calc R
C18 C 0.8223(4) 0.1968(4) 0.7505(3) 0.0118(11) Uani 1 1 d .
C19 C 0.6412(5) 0.4270(4) 0.6877(3) 0.0152(12) Uani 1 1 d .
H7 H 0.6343 0.4501 0.7333 0.018 Uiso 1 1 calc R
Si1 Si 0.74906(13) 0.51693(11) 0.61325(9) 0.0162(3) Uani 1 1 d .
Si2 Si 0.48330(13) 0.43662(12) 0.68381(9) 0.0191(4) Uani 1 1 d .
C20 C 0.9030(5) 0.4761(5) 0.6126(3) 0.0241(14) Uani 1 1 d .
H8 H 0.9197 0.4097 0.6012 0.036 Uiso 1 1 calc R
H9 H 0.9112 0.4743 0.6605 0.036 Uiso 1 1 calc R
H10 H 0.9592 0.5227 0.5757 0.036 Uiso 1 1 calc R
C21 C 0.7209(6) 0.6430(4) 0.6346(4) 0.0327(16) Uani 1 1 d .
H11 H 0.7262 0.6404 0.6833 0.049 Uiso 1 1 calc R
H12 H 0.6415 0.6671 0.6329 0.049 Uiso 1 1 calc R
H13 H 0.7801 0.6882 0.5987 0.049 Uiso 1 1 calc R
C22 C 0.7391(6) 0.5243(5) 0.5204(3) 0.0308(15) Uani 1 1 d .
H14 H 0.7537 0.4582 0.5084 0.046 Uiso 1 1 calc R
H15 H 0.7985 0.5697 0.4851 0.046 Uiso 1 1 calc R
H16 H 0.6598 0.5489 0.5189 0.046 Uiso 1 1 calc R
C23 C 0.3904(5) 0.3463(5) 0.7620(3) 0.0251(14) Uani 1 1 d .
H17 H 0.3989 0.3565 0.8075 0.038 Uiso 1 1 calc R
H18 H 0.4165 0.2785 0.7559 0.038 Uiso 1 1 calc R
H19 H 0.3071 0.3566 0.7636 0.038 Uiso 1 1 calc R
C24 C 0.4247(6) 0.5654(5) 0.6921(4) 0.0407(19) Uani 1 1 d .
H20 H 0.4346 0.5810 0.7357 0.061 Uiso 1 1 calc R
H21 H 0.3404 0.5700 0.6958 0.061 Uiso 1 1 calc R
H22 H 0.4685 0.6126 0.6491 0.061 Uiso 1 1 calc R
C25 C 0.4613(5) 0.4108(5) 0.5998(3) 0.0285(15) Uani 1 1 d .
H23 H 0.4916 0.3438 0.5938 0.043 Uiso 1 1 calc R
H24 H 0.5043 0.4592 0.5573 0.043 Uiso 1 1 calc R
H25 H 0.3767 0.4160 0.6044 0.043 Uiso 1 1 calc R
C26 C 0.7548(5) 0.1044(4) 0.5989(3) 0.0163(12) Uani 1 1 d .
H26 H 0.8158 0.0513 0.6057 0.020 Uiso 1 1 calc R
Si3 Si 0.81467(15) 0.16571(13) 0.49942(9) 0.0222(4) Uani 1 1 d .
Si4 Si 0.61288(15) 0.03392(12) 0.62849(10) 0.0240(4) Uani 1 1 d .
C27 C 0.9341(5) 0.2516(5) 0.4885(3) 0.0303(15) Uani 1 1 d .
H27 H 0.9008 0.3033 0.5168 0.045 Uiso 1 1 calc R
H28 H 0.9671 0.2824 0.4371 0.045 Uiso 1 1 calc R
H29 H 0.9969 0.2142 0.5060 0.045 Uiso 1 1 calc R
C28 C 0.6978(6) 0.2360(5) 0.4617(4) 0.0347(16) Uani 1 1 d .
H30 H 0.6614 0.2878 0.4892 0.052 Uiso 1 1 calc R
H31 H 0.6369 0.1903 0.4657 0.052 Uiso 1 1 calc R
H32 H 0.7340 0.2665 0.4105 0.052 Uiso 1 1 calc R
C29 C 0.8806(7) 0.0683(5) 0.4453(4) 0.0431(19) Uani 1 1 d .
H33 H 0.9112 0.0995 0.3937 0.065 Uiso 1 1 calc R
H34 H 0.8198 0.0212 0.4519 0.065 Uiso 1 1 calc R
H35 H 0.9456 0.0331 0.4618 0.065 Uiso 1 1 calc R
C30 C 0.5932(6) -0.0443(6) 0.7210(4) 0.0420(18) Uani 1 1 d .
H36 H 0.6628 -0.0886 0.7203 0.063 Uiso 1 1 calc R
H37 H 0.5223 -0.0839 0.7355 0.063 Uiso 1 1 calc R
H38 H 0.5841 -0.0015 0.7559 0.063 Uiso 1 1 calc R
C31 C 0.4781(5) 0.1175(5) 0.6327(4) 0.0385(18) Uani 1 1 d .
H39 H 0.4863 0.1595 0.5847 0.058 Uiso 1 1 calc R
H40 H 0.4699 0.1595 0.6680 0.058 Uiso 1 1 calc R
H41 H 0.4076 0.0773 0.6477 0.058 Uiso 1 1 calc R
C32 C 0.6191(6) -0.0504(5) 0.5653(4) 0.0400(18) Uani 1 1 d .
H42 H 0.6888 -0.0951 0.5623 0.060 Uiso 1 1 calc R
H43 H 0.6244 -0.0108 0.5169 0.060 Uiso 1 1 calc R
H44 H 0.5472 -0.0895 0.5837 0.060 Uiso 1 1 calc R
C33 C 0.9051(4) 0.1572(4) 0.7976(3) 0.0106(11) Uani 1 1 d .
H45 H 0.8844 0.1966 0.8367 0.013 Uiso 1 1 calc R
Si5 Si 1.06731(13) 0.18446(11) 0.74173(9) 0.0161(3) Uani 1 1 d .
Si6 Si 0.88658(13) 0.02161(11) 0.84542(9) 0.0175(4) Uani 1 1 d .
C34 C 1.0921(5) 0.3189(4) 0.7179(4) 0.0234(14) Uani 1 1 d .
H46 H 1.0689 0.3458 0.7624 0.035 Uiso 1 1 calc R
H47 H 1.0443 0.3516 0.6867 0.035 Uiso 1 1 calc R
H48 H 1.1762 0.3309 0.6919 0.035 Uiso 1 1 calc R
C35 C 1.1137(5) 0.1396(5) 0.6547(3) 0.0291(15) Uani 1 1 d .
H49 H 1.1025 0.0679 0.6648 0.044 Uiso 1 1 calc R
H50 H 1.1975 0.1536 0.6292 0.044 Uiso 1 1 calc R
H51 H 1.0656 0.1736 0.6241 0.044 Uiso 1 1 calc R
C36 C 1.1675(5) 0.1276(5) 0.7974(4) 0.0275(15) Uani 1 1 d .
H52 H 1.1577 0.0556 0.8112 0.041 Uiso 1 1 calc R
H53 H 1.1469 0.1556 0.8413 0.041 Uiso 1 1 calc R
H54 H 1.2500 0.1419 0.7687 0.041 Uiso 1 1 calc R
C37 C 0.9209(6) 0.0034(5) 0.9330(4) 0.0332(16) Uani 1 1 d .
H55 H 1.0016 0.0247 0.9235 0.050 Uiso 1 1 calc R
H56 H 0.9147 -0.0669 0.9566 0.050 Uiso 1 1 calc R
H57 H 0.8645 0.0428 0.9650 0.050 Uiso 1 1 calc R
C38 C 0.7331(5) -0.0204(4) 0.8701(4) 0.0299(15) Uani 1 1 d .
H58 H 0.7097 -0.0124 0.8261 0.045 Uiso 1 1 calc R
H59 H 0.6793 0.0194 0.9030 0.045 Uiso 1 1 calc R
H60 H 0.7291 -0.0904 0.8945 0.045 Uiso 1 1 calc R
C39 C 0.9832(6) -0.0653(4) 0.7903(4) 0.0320(16) Uani 1 1 d .
H61 H 0.9662 -0.0565 0.7441 0.048 Uiso 1 1 calc R
H62 H 0.9676 -0.1337 0.8171 0.048 Uiso 1 1 calc R
H63 H 1.0665 -0.0513 0.7809 0.048 Uiso 1 1 calc R
C40 C 0.7001(5) 0.2631(4) 0.9306(3) 0.0151(12) Uani 1 1 d .
C41 C 0.5927(5) 0.2106(4) 0.9539(3) 0.0181(12) Uani 1 1 d .
C42 C 0.5659(5) 0.1423(4) 1.0187(3) 0.0229(13) Uani 1 1 d .
H64 H 0.4968 0.1044 1.0327 0.028 Uiso 1 1 calc R
C43 C 0.6363(5) 0.1272(4) 1.0638(3) 0.0270(14) Uani 1 1 d .
H65 H 0.6161 0.0800 1.1083 0.032 Uiso 1 1 calc R
C44 C 0.7380(5) 0.1831(4) 1.0423(3) 0.0262(14) Uani 1 1 d .
H66 H 0.7850 0.1756 1.0739 0.031 Uiso 1 1 calc R
C45 C 0.7722(5) 0.2488(4) 0.9763(3) 0.0188(12) Uani 1 1 d .
C46 C 0.5019(5) 0.2315(4) 0.9122(3) 0.0185(12) Uani 1 1 d .
H67 H 0.5318 0.2868 0.8696 0.022 Uiso 1 1 calc R
C47 C 0.4829(6) 0.1429(5) 0.8832(4) 0.0355(17) Uani 1 1 d .
H68 H 0.4240 0.1611 0.8573 0.053 Uiso 1 1 calc R
H69 H 0.4546 0.0871 0.9239 0.053 Uiso 1 1 calc R
H70 H 0.5580 0.1237 0.8499 0.053 Uiso 1 1 calc R
C48 C 0.3830(5) 0.2671(5) 0.9613(4) 0.0357(17) Uani 1 1 d .
H71 H 0.3965 0.3238 0.9796 0.054 Uiso 1 1 calc R
H72 H 0.3496 0.2130 1.0023 0.054 Uiso 1 1 calc R
H73 H 0.3275 0.2871 0.9330 0.054 Uiso 1 1 calc R
C49 C 0.8843(5) 0.3071(4) 0.9581(3) 0.0224(13) Uani 1 1 d .
H74 H 0.9113 0.3331 0.9044 0.027 Uiso 1 1 calc R
C50 C 0.9862(5) 0.2435(5) 0.9782(4) 0.0319(16) Uani 1 1 d .
H75 H 1.0042 0.1873 0.9534 0.048 Uiso 1 1 calc R
H76 H 0.9630 0.2187 1.0309 0.048 Uiso 1 1 calc R
H77 H 1.0567 0.2838 0.9631 0.048 Uiso 1 1 calc R
C51 C 0.8559(6) 0.3960(5) 0.9955(4) 0.0323(16) Uani 1 1 d .
H78 H 0.9280 0.4334 0.9832 0.048 Uiso 1 1 calc R
H79 H 0.8260 0.3726 1.0482 0.048 Uiso 1 1 calc R
H80 H 0.7956 0.4390 0.9788 0.048 Uiso 1 1 calc R

loop_
_atom_site_aniso_label
_atom_site_aniso_U_11
_atom_site_aniso_U_22
_atom_site_aniso_U_33
_atom_site_aniso_U_23
_atom_site_aniso_U_13
_atom_site_aniso_U_12
Ge1 0.0109(3) 0.0109(3) 0.0110(3) -0.0030(2) -0.0034(2) 0.0004(2)
C1 0.021(3) 0.018(3) 0.012(3) -0.006(2) -0.005(2) -0.001(2)
C2 0.015(3) 0.022(3) 0.022(3) -0.011(3) -0.004(2) 0.002(2)
C3 0.018(3) 0.026(3) 0.033(4) -0.008(3) -0.008(3) 0.009(3)
C4 0.026(3) 0.019(3) 0.036(4) -0.017(3) -0.008(3) 0.012(3)
C5 0.028(3) 0.021(3) 0.028(4) -0.008(3) -0.010(3) -0.001(3)
C6 0.020(3) 0.017(3) 0.014(3) -0.003(2) -0.005(2) 0.002(2)
C7 0.020(3) 0.015(3) 0.010(3) -0.003(2) -0.006(2) 0.001(2)
O1 0.0163(19) 0.0132(19) 0.018(2) -0.0070(16) -0.0023(16) -0.0028(15)
Mo1 0.0153(3) 0.0167(3) 0.0248(3) -0.0108(2) -0.0031(2) -0.0029(2)
C8 0.024(3) 0.026(4) 0.053(5) -0.018(3) -0.015(3) 0.003(3)
O2 0.023(3) 0.037(3) 0.112(5) -0.034(3) -0.012(3) -0.009(2)
C9 0.019(3) 0.026(3) 0.026(4) -0.012(3) -0.001(3) -0.001(3)
O3 0.037(3) 0.043(3) 0.038(3) -0.007(2) -0.011(2) 0.011(2)
C10 0.020(3) 0.029(3) 0.039(4) -0.017(3) -0.015(3) -0.001(3)
O4 0.030(3) 0.081(4) 0.047(3) -0.048(3) -0.012(2) 0.004(3)
C11 0.029(4) 0.021(3) 0.037(4) -0.004(3) -0.012(3) -0.002(3)
O5 0.035(3) 0.029(3) 0.045(3) -0.005(2) -0.014(2) 0.002(2)
C12 0.024(3) 0.015(3) 0.032(4) -0.001(3) -0.014(3) -0.004(2)
O6 0.031(2) 0.032(3) 0.021(2) -0.009(2) -0.003(2) -0.005(2)
C13 0.009(3) 0.012(3) 0.017(3) -0.004(2) -0.007(2) 0.000(2)
C14 0.010(3) 0.014(3) 0.010(3) 0.000(2) -0.005(2) -0.005(2)
C15 0.017(3) 0.019(3) 0.014(3) -0.001(2) -0.008(2) -0.004(2)
C16 0.009(3) 0.011(3) 0.013(3) -0.006(2) 0.001(2) -0.003(2)
C17 0.008(3) 0.013(3) 0.017(3) -0.005(2) -0.003(2) 0.000(2)
C18 0.010(3) 0.014(3) 0.010(3) 0.000(2) -0.002(2) -0.004(2)
C19 0.017(3) 0.013(3) 0.016(3) -0.004(2) -0.006(2) -0.002(2)
Si1 0.0178(8) 0.0169(8) 0.0150(8) -0.0005(6) -0.0078(7) -0.0019(6)
Si2 0.0153(8) 0.0208(8) 0.0240(9) -0.0042(7) -0.0112(7) 0.0026(7)
C20 0.018(3) 0.034(4) 0.019(3) 0.001(3) -0.005(3) -0.012(3)
C21 0.039(4) 0.019(3) 0.042(4) -0.006(3) -0.013(3) -0.006(3)
C22 0.033(4) 0.042(4) 0.018(3) 0.000(3) -0.011(3) -0.008(3)
C23 0.019(3) 0.037(4) 0.020(3) -0.007(3) -0.005(3) -0.003(3)
C24 0.034(4) 0.032(4) 0.067(6) -0.016(4) -0.032(4) 0.012(3)
C25 0.026(3) 0.042(4) 0.022(3) 0.001(3) -0.017(3) -0.007(3)
C26 0.022(3) 0.018(3) 0.013(3) -0.008(2) -0.007(2) 0.000(2)
Si3 0.0285(9) 0.0255(9) 0.0159(9) -0.0094(7) -0.0065(7) -0.0053(7)
Si4 0.0274(9) 0.0224(9) 0.0263(10) -0.0064(7) -0.0100(8) -0.0105(7)
C27 0.028(3) 0.042(4) 0.019(3) -0.007(3) -0.003(3) -0.008(3)
C28 0.044(4) 0.038(4) 0.026(4) -0.002(3) -0.015(3) -0.011(3)
C29 0.054(5) 0.044(4) 0.029(4) -0.018(3) 0.000(3) -0.006(4)
C30 0.048(4) 0.050(5) 0.028(4) 0.001(3) -0.008(3) -0.029(4)
C31 0.022(3) 0.042(4) 0.057(5) -0.020(4) -0.013(3) -0.001(3)
C32 0.045(4) 0.043(4) 0.040(4) -0.021(4) -0.012(4) -0.018(3)
C33 0.010(3) 0.010(3) 0.014(3) -0.005(2) -0.007(2) 0.003(2)
Si5 0.0134(8) 0.0157(8) 0.0222(9) -0.0077(7) -0.0074(7) 0.0016(6)
Si6 0.0207(8) 0.0125(8) 0.0207(9) -0.0017(7) -0.0099(7) 0.0013(6)
C34 0.012(3) 0.018(3) 0.037(4) 0.002(3) -0.006(3) -0.003(2)
C35 0.020(3) 0.042(4) 0.025(4) -0.013(3) 0.000(3) -0.005(3)
C36 0.022(3) 0.027(3) 0.036(4) -0.006(3) -0.014(3) 0.005(3)
C37 0.051(4) 0.022(3) 0.030(4) 0.003(3) -0.024(3) 0.004(3)
C38 0.033(4) 0.019(3) 0.034(4) 0.003(3) -0.010(3) -0.006(3)
C39 0.036(4) 0.010(3) 0.049(4) -0.006(3) -0.013(3) 0.002(3)
C40 0.022(3) 0.012(3) 0.010(3) -0.001(2) -0.004(2) -0.001(2)
C41 0.020(3) 0.015(3) 0.017(3) -0.003(2) -0.004(2) 0.001(2)
C42 0.023(3) 0.020(3) 0.021(3) -0.003(3) -0.001(3) -0.004(2)
C43 0.040(4) 0.020(3) 0.020(3) 0.000(3) -0.010(3) -0.003(3)
C44 0.033(4) 0.024(3) 0.021(3) -0.002(3) -0.009(3) 0.003(3)
C45 0.021(3) 0.019(3) 0.015(3) -0.004(2) -0.002(2) -0.001(2)
C46 0.013(3) 0.024(3) 0.015(3) 0.001(2) 0.000(2) -0.009(2)
C47 0.039(4) 0.026(4) 0.049(5) 0.002(3) -0.027(4) -0.012(3)
C48 0.021(3) 0.048(4) 0.025(4) 0.006(3) 0.001(3) 0.003(3)
C49 0.025(3) 0.021(3) 0.023(3) -0.001(3) -0.012(3) -0.001(3)
C50 0.032(4) 0.028(4) 0.043(4) -0.004(3) -0.024(3) 0.002(3)
C51 0.034(4) 0.025(3) 0.040(4) -0.008(3) -0.011(3) -0.006(3)

loop_
_atom_type_symbol
_atom_type_description
_atom_type_scat_dispersion_real
_atom_type_scat_dispersion_imag
_atom_type_scat_source
C C 0.0033 0.0016 'International Tables Vol C Tables 4.2.6.8 and 6.1.1.4'
H H 0.0000 0.0000 'International Tables Vol C Tables 4.2.6.8 and 6.1.1.4'
O O 0.0106 0.0060 'International Tables Vol C Tables 4.2.6.8 and 6.1.1.4'
Si Si 0.0817 0.0704 'International Tables Vol C Tables 4.2.6.8 and 6.1.1.4'
Ge Ge 0.1547 1.8001 'International Tables Vol C Tables 4.2.6.8 and 6.1.1.4'
Mo Mo -1.6832 0.6857 'International Tables Vol C Tables 4.2.6.8 and 6.1.1.4'

loop_
_geom_angle_atom_site_label_1
_geom_angle_atom_site_label_2
_geom_angle_atom_site_label_3
_geom_angle
O1 Ge1 C1 85.33(19)
O1 Ge1 C13 105.89(18)
C1 Ge1 C13 124.8(2)
O1 Ge1 C40 112.8(2)
C1 Ge1 C40 108.9(2)
C13 Ge1 C40 114.9(2)
C2 C1 C6 119.6(5)
C2 C1 Ge1 131.2(4)
C6 C1 Ge1 108.9(4)
C3 C2 C1 120.1(5)
C4 C3 C2 119.8(5)
C5 C4 C3 120.4(5)
C4 C5 C6 120.5(5)
C5 C6 C1 119.6(5)
C5 C6 C7 123.5(5)
C1 C6 C7 116.9(5)
O1 C7 C6 110.9(5)
O1 C7 Mo1 120.7(4)
C6 C7 Mo1 128.3(4)
C7 O1 Ge1 117.9(3)
C9 Mo1 C8 87.3(3)
C9 Mo1 C10 90.4(2)
C8 Mo1 C10 90.0(3)
C9 Mo1 C11 176.8(2)
C8 Mo1 C11 91.0(3)
C10 Mo1 C11 92.3(3)
C9 Mo1 C12 87.8(2)
C8 Mo1 C12 89.8(2)
C10 Mo1 C12 178.2(2)
C11 Mo1 C12 89.5(2)
C9 Mo1 C7 91.7(2)
C8 Mo1 C7 175.5(2)
C10 Mo1 C7 85.6(2)
C11 Mo1 C7 90.2(2)
C12 Mo1 C7 94.6(2)
O2 C8 Mo1 178.1(7)
O3 C9 Mo1 175.6(5)
O4 C10 Mo1 177.7(6)
O5 C11 Mo1 177.1(6)
O6 C12 Mo1 176.4(5)
C18 C13 C14 119.1(5)
C18 C13 Ge1 119.3(4)
C14 C13 Ge1 121.4(4)
C15 C14 C13 118.4(5)
C15 C14 C19 118.1(5)
C13 C14 C19 123.4(5)
C16 C15 C14 123.4(5)
C15 C16 C17 116.6(5)
C15 C16 C26 122.9(5)
C17 C16 C26 120.4(5)
C18 C17 C16 123.1(5)
C17 C18 C13 118.9(5)
C17 C18 C33 116.4(4)
C13 C18 C33 124.6(5)
C14 C19 Si2 116.9(3)
C14 C19 Si1 111.1(3)
Si2 C19 Si1 115.4(3)
C21 Si1 C22 108.5(3)
C21 Si1 C20 108.3(3)
C22 Si1 C20 108.1(3)
C21 Si1 C19 109.2(3)
C22 Si1 C19 114.0(3)
C20 Si1 C19 108.6(3)
C23 Si2 C24 109.1(3)
C23 Si2 C25 106.2(3)
C24 Si2 C25 107.5(3)
C23 Si2 C19 109.3(3)
C24 Si2 C19 108.0(3)
C25 Si2 C19 116.6(3)
C16 C26 Si4 112.7(4)
C16 C26 Si3 113.8(4)
Si4 C26 Si3 117.5(3)
C29 Si3 C27 108.5(3)
C29 Si3 C28 107.7(3)
C27 Si3 C28 109.6(3)
C29 Si3 C26 109.0(3)
C27 Si3 C26 108.8(3)
C28 Si3 C26 113.2(3)
C30 Si4 C32 107.8(3)
C30 Si4 C31 107.9(4)
C32 Si4 C31 107.9(3)
C30 Si4 C26 109.1(3)
C32 Si4 C26 111.0(3)
C31 Si4 C26 113.0(3)
C18 C33 Si6 115.3(3)
C18 C33 Si5 110.4(3)
Si6 C33 Si5 111.5(2)
C34 Si5 C35 106.7(3)
C34 Si5 C36 106.4(3)
C35 Si5 C36 109.8(3)
C34 Si5 C33 110.9(2)
C35 Si5 C33 113.0(3)
C36 Si5 C33 109.9(3)
C38 Si6 C39 106.2(3)
C38 Si6 C37 105.6(3)
C39 Si6 C37 108.5(3)
C38 Si6 C33 113.2(2)
C39 Si6 C33 113.4(3)
C37 Si6 C33 109.6(3)
C45 C40 C41 119.3(5)
C45 C40 Ge1 125.9(4)
C41 C40 Ge1 114.7(4)
C42 C41 C40 118.9(5)
C42 C41 C46 118.4(5)
C40 C41 C46 122.6(5)
C41 C42 C43 122.2(6)
C42 C43 C44 118.3(6)
C45 C44 C43 121.9(6)
C44 C45 C40 119.2(5)
C44 C45 C49 117.9(5)
C40 C45 C49 122.8(5)
C47 C46 C41 113.5(5)
C47 C46 C48 110.3(5)
C41 C46 C48 109.5(5)
C45 C49 C51 109.8(5)
C45 C49 C50 113.1(5)
C51 C49 C50 110.4(5)

loop_
_geom_bond_atom_site_label_1
_geom_bond_atom_site_label_2
_geom_bond_distance
Ge1 O1 1.898(4)
Ge1 C1 1.930(5)
Ge1 C13 1.963(5)
Ge1 C40 1.979(5)
C1 C2 1.403(7)
C1 C6 1.407(8)
C2 C3 1.402(8)
C3 C4 1.396(8)
C4 C5 1.382(8)
C5 C6 1.402(8)
C6 C7 1.494(7)
C7 O1 1.298(6)
C7 Mo1 2.194(5)
Mo1 C9 2.026(7)
Mo1 C8 2.036(6)
Mo1 C10 2.041(7)
Mo1 C11 2.045(7)
Mo1 C12 2.061(7)
C8 O2 1.141(7)
C9 O3 1.155(7)
C10 O4 1.140(7)
C11 O5 1.151(7)
C12 O6 1.134(7)
C13 C18 1.418(7)
C13 C14 1.423(7)
C14 C15 1.400(7)
C14 C19 1.526(7)
C15 C16 1.386(7)
C16 C17 1.397(7)
C16 C26 1.526(7)
C17 C18 1.391(7)
C18 C33 1.550(7)
C19 Si2 1.897(5)
C19 Si1 1.913(5)
Si1 C21 1.858(6)
Si1 C22 1.861(6)
Si1 C20 1.863(6)
Si2 C23 1.871(6)
Si2 C24 1.870(7)
Si2 C25 1.878(6)
C26 Si4 1.893(6)
C26 Si3 1.896(6)
Si3 C29 1.864(7)
Si3 C27 1.870(6)
Si3 C28 1.878(7)
Si4 C30 1.867(7)
Si4 C32 1.870(6)
Si4 C31 1.876(6)
C33 Si6 1.903(5)
C33 Si5 1.921(5)
Si5 C34 1.843(6)
Si5 C35 1.861(6)
Si5 C36 1.880(6)
Si6 C38 1.851(6)
Si6 C39 1.862(6)
Si6 C37 1.867(6)
C40 C45 1.407(8)
C40 C41 1.425(8)
C41 C42 1.380(8)
C41 C46 1.530(8)
C42 C43 1.381(8)
C43 C44 1.397(9)
C44 C45 1.381(8)
C45 C49 1.529(8)
C46 C47 1.525(8)
C46 C48 1.546(8)
C49 C51 1.528(8)
C49 C50 1.534(8)

loop_
_geom_torsion_atom_site_label_1
_geom_torsion_atom_site_label_2
_geom_torsion_atom_site_label_3
_geom_torsion_atom_site_label_4
_geom_torsion
O1 Ge1 C1 C2 -177.1(6)
C13 Ge1 C1 C2 76.8(6)
C40 Ge1 C1 C2 -64.5(6)
O1 Ge1 C1 C6 -2.1(4)
C13 Ge1 C1 C6 -108.3(4)
C40 Ge1 C1 C6 110.4(4)
C6 C1 C2 C3 1.5(9)
Ge1 C1 C2 C3 176.0(5)
C1 C2 C3 C4 -0.9(9)
C2 C3 C4 C5 -0.3(10)
C3 C4 C5 C6 0.7(10)
C4 C5 C6 C1 -0.1(9)
C4 C5 C6 C7 -179.7(6)
C2 C1 C6 C5 -1.1(8)
Ge1 C1 C6 C5 -176.7(4)
C2 C1 C6 C7 178.6(5)
Ge1 C1 C6 C7 3.0(6)
C5 C6 C7 O1 177.4(5)
C1 C6 C7 O1 -2.3(7)
C5 C6 C7 Mo1 -0.2(8)
C1 C6 C7 Mo1 -179.9(4)
C6 C7 O1 Ge1 0.4(6)
Mo1 C7 O1 Ge1 178.2(2)
C1 Ge1 O1 C7 1.0(4)
C13 Ge1 O1 C7 125.9(4)
C40 Ge1 O1 C7 -107.6(4)
O1 C7 Mo1 C9 -37.8(4)
C6 C7 Mo1 C9 139.6(5)
O1 C7 Mo1 C8 -115(3)
C6 C7 Mo1 C8 62(3)
O1 C7 Mo1 C10 -128.1(5)
C6 C7 Mo1 C10 49.3(5)
O1 C7 Mo1 C11 139.7(4)
C6 C7 Mo1 C11 -42.9(5)
O1 C7 Mo1 C12 50.2(4)
C6 C7 Mo1 C12 -132.5(5)
C9 Mo1 C8 O2 -81(19)
C10 Mo1 C8 O2 10(19)
C11 Mo1 C8 O2 102(19)
C12 Mo1 C8 O2 -168(19)
C7 Mo1 C8 O2 -3(21)
C8 Mo1 C9 O3 -11(7)
C10 Mo1 C9 O3 -101(7)
C11 Mo1 C9 O3 47(10)
C12 Mo1 C9 O3 79(7)
C7 Mo1 C9 O3 173(7)
C9 Mo1 C10 O4 -53(14)
C8 Mo1 C10 O4 -140(14)
C11 Mo1 C10 O4 129(14)
C12 Mo1 C10 O4 -56(17)
C7 Mo1 C10 O4 39(14)
C9 Mo1 C11 O5 -1(14)
C8 Mo1 C11 O5 56(11)
C10 Mo1 C11 O5 146(11)
C12 Mo1 C11 O5 -34(11)
C7 Mo1 C11 O5 -128(11)
C9 Mo1 C12 O6 -92(9)
C8 Mo1 C12 O6 -5(9)
C10 Mo1 C12 O6 -89(11)
C11 Mo1 C12 O6 86(9)
C7 Mo1 C12 O6 177(9)
O1 Ge1 C13 C18 84.3(4)
C1 Ge1 C13 C18 179.8(4)
C40 Ge1 C13 C18 -40.9(5)
O1 Ge1 C13 C14 -101.5(4)
C1 Ge1 C13 C14 -6.0(5)
C40 Ge1 C13 C14 133.3(4)
C18 C13 C14 C15 6.6(7)
Ge1 C13 C14 C15 -167.6(4)
C18 C13 C14 C19 -168.9(4)
Ge1 C13 C14 C19 16.9(7)
C13 C14 C15 C16 -1.7(8)
C19 C14 C15 C16 174.0(5)
C14 C15 C16 C17 -3.5(8)
C14 C15 C16 C26 178.9(5)
C15 C16 C17 C18 4.0(8)
C26 C16 C17 C18 -178.4(5)
C16 C17 C18 C13 0.8(8)
C16 C17 C18 C33 -175.8(5)
C14 C13 C18 C17 -6.2(7)
Ge1 C13 C18 C17 168.1(4)
C14 C13 C18 C33 170.2(5)
Ge1 C13 C18 C33 -15.5(7)
C15 C14 C19 Si2 54.5(6)
C13 C14 C19 Si2 -129.9(5)
C15 C14 C19 Si1 -80.8(5)
C13 C14 C19 Si1 94.7(5)
C14 C19 Si1 C21 -148.2(4)
Si2 C19 Si1 C21 75.7(4)
C14 C19 Si1 C22 90.2(4)
Si2 C19 Si1 C22 -45.9(4)
C14 C19 Si1 C20 -30.3(5)
Si2 C19 Si1 C20 -166.4(3)
C14 C19 Si2 C23 48.3(5)
Si1 C19 Si2 C23 -178.3(3)
C14 C19 Si2 C24 166.8(4)
Si1 C19 Si2 C24 -59.8(4)
C14 C19 Si2 C25 -72.1(5)
Si1 C19 Si2 C25 61.3(4)
C15 C16 C26 Si4 -79.8(6)
C17 C16 C26 Si4 102.8(5)
C15 C16 C26 Si3 57.3(6)
C17 C16 C26 Si3 -120.2(5)
C16 C26 Si3 C29 151.1(4)
Si4 C26 Si3 C29 -74.0(4)
C16 C26 Si3 C27 33.0(5)
Si4 C26 Si3 C27 167.9(3)
C16 C26 Si3 C28 -89.1(4)
Si4 C26 Si3 C28 45.8(4)
C16 C26 Si4 C30 -58.6(5)
Si3 C26 Si4 C30 166.1(3)
C16 C26 Si4 C32 -177.3(4)
Si3 C26 Si4 C32 47.4(4)
C16 C26 Si4 C31 61.4(5)
Si3 C26 Si4 C31 -73.9(4)
C17 C18 C33 Si6 -51.2(6)
C13 C18 C33 Si6 132.4(5)
C17 C18 C33 Si5 76.3(5)
C13 C18 C33 Si5 -100.1(5)
C18 C33 Si5 C34 66.9(4)
Si6 C33 Si5 C34 -163.6(3)
C18 C33 Si5 C35 -52.8(4)
Si6 C33 Si5 C35 76.7(4)
C18 C33 Si5 C36 -175.8(4)
Si6 C33 Si5 C36 -46.2(4)
C18 C33 Si6 C38 -31.3(5)
Si5 C33 Si6 C38 -158.2(3)
C18 C33 Si6 C39 89.9(4)
Si5 C33 Si6 C39 -37.1(4)
C18 C33 Si6 C37 -148.8(4)
Si5 C33 Si6 C37 84.2(3)
O1 Ge1 C40 C45 -4.4(5)
C1 Ge1 C40 C45 -97.3(5)
C13 Ge1 C40 C45 117.1(5)
O1 Ge1 C40 C41 174.7(4)
C1 Ge1 C40 C41 81.8(4)
C13 Ge1 C40 C41 -63.7(4)
C45 C40 C41 C42 -4.0(8)
Ge1 C40 C41 C42 176.8(4)
C45 C40 C41 C46 172.0(5)
Ge1 C40 C41 C46 -7.2(7)
C40 C41 C42 C43 3.7(9)
C46 C41 C42 C43 -172.5(5)
C41 C42 C43 C44 -0.3(9)
C42 C43 C44 C45 -3.0(9)
C43 C44 C45 C40 2.6(9)
C43 C44 C45 C49 179.5(5)
C41 C40 C45 C44 0.9(8)
Ge1 C40 C45 C44 -180.0(4)
C41 C40 C45 C49 -175.8(5)
Ge1 C40 C45 C49 3.3(8)
C42 C41 C46 C47 -66.1(7)
C40 C41 C46 C47 117.8(6)
C42 C41 C46 C48 57.7(7)
C40 C41 C46 C48 -118.4(6)
C44 C45 C49 C51 -81.1(7)
C40 C45 C49 C51 95.7(7)
C44 C45 C49 C50 42.7(7)
C40 C45 C49 C50 -140.5(6)
